data_1575950
loop_
_publ_author_name
'Li, Zuhao'
'Zhou, Zhiruo'
'Yang, Kun'
'Yao, Yifan'
'Zhai, Yaxin'
'Wang, Dong'
'Zeng, Zebing'

_publ_section_title
;
 Dual-channel deep-NIR-emissive N-embedded PAHs with hybridized local and
 charge-transfer excited-state.
;
_journal_issue 36
_journal_name_full 'Chemical science'
_journal_page_first 16792
_journal_page_last 16800
_journal_paper_doi 10.1039/d5sc01897h
_journal_volume 16
_journal_year 2025
_chemical_formula_moiety '0.8(C H2 Cl2), C60 H50 N2 O2'
_chemical_formula_sum 'C60.8 H51.6 Cl1.6 N2 O2'
_chemical_formula_weight 898.96
_space_group_crystal_system monoclinic
_space_group_IT_number 14
_space_group_name_Hall '-P 2yn'
_space_group_name_H-M_alt 'P 1 21/n 1'
_atom_sites_solution_hydrogens mixed
_atom_sites_solution_primary iterative
_audit_creation_date 2023-03-25
_audit_creation_method
;
Olex2 1.5
(compiled 2021.10.07 svn.r9718050b for OlexSys, GUI svn.r6410)
;
_audit_update_record
;
2025-01-04 deposited with the CCDC.	2025-08-05 downloaded from the CCDC.
;
_cell_angle_alpha 90
_cell_angle_beta 116.939(5)
_cell_angle_gamma 90
_cell_formula_units_Z 4
_cell_length_a 25.3554(12)
_cell_length_b 7.6892(2)
_cell_length_c 25.5978(10)
_cell_measurement_reflns_used 3499
_cell_measurement_temperature 99.97(17)
_cell_measurement_theta_max 71.6010
_cell_measurement_theta_min 3.4690
_cell_volume 4449.1(4)
_computing_cell_refinement 'CrysAlisPro 1.171.38.46 (Rigaku OD, 2015)'
_computing_data_collection 'CrysAlisPro 1.171.38.46 (Rigaku OD, 2015)'
_computing_data_reduction 'CrysAlisPro 1.171.38.46 (Rigaku OD, 2015)'
_computing_molecular_graphics 'Olex2 1.5 (Dolomanov et al., 2009)'
_computing_publication_material 'Olex2 1.5 (Dolomanov et al., 2009)'
_computing_structure_refinement 'XL  (Sheldrick, 2008)'
_computing_structure_solution 'olex2.solve 1.5 (Bourhis et al., 2015)'
_diffrn_ambient_environment N~2~
_diffrn_ambient_temperature 99.97(17)
_diffrn_detector 'CCD plate'
_diffrn_detector_area_resol_mean 8.0697
_diffrn_detector_type EosS2
_diffrn_measured_fraction_theta_full 0.997
_diffrn_measured_fraction_theta_max 0.997
_diffrn_measurement_details
;
List of Runs (angles in degrees, time in seconds):

  # Type    Start    End  Width  t~exp~   \w     \q     \k     \f   Frames
#--------------------------------------------------------------------------
  1  \w    -35.00  95.00   1.00    5.00    --   34.23   0.00 120.00  130
  2  \w     88.00 172.00   1.00   18.00    --  105.88  45.00 120.00   84
  3  \w    124.00 167.00   1.00   18.00    --  105.88  61.00  90.00   43
  4  \w     92.00 127.00   1.00   18.00    --  105.88 -30.00 -60.00   35
  5  \w     91.00 118.00   1.00   18.00    --  105.88  61.00  90.00   27
  6  \w     36.00  75.00   1.00   18.00    --  105.88 -30.00 -60.00   39
  7  \w     45.00 122.00   1.00   18.00    --  105.88 -61.00 -30.00   77
  8  \w     43.00 117.00   1.00   18.00    --  105.88 -45.00-180.00   74
  9  \w     25.00  73.00   1.00    5.00    --   34.23-125.00-120.00   48
 10  \w     26.00  61.00   1.00    5.00    --   34.23-125.00  90.00   35
 11  \w     14.00  41.00   1.00    5.00    --   34.23 -99.00 120.00   27
 12  \w     -7.00  49.00   1.00    5.00    --   34.23 -57.00  90.00   56
 13  \w     37.00 143.00   1.00   18.00    --  105.88 -15.00 120.00  106
;
_diffrn_measurement_device 'four-circle diffractometer'
_diffrn_measurement_device_type 'SuperNova, Dual, Cu at zero, EosS2'
_diffrn_measurement_method '\w scans'
_diffrn_orient_matrix_type 'CrysAlisPro convention (1999,Acta A55,543-557)'
_diffrn_orient_matrix_UB_11 0.0638808000
_diffrn_orient_matrix_UB_12 -0.0575886000
_diffrn_orient_matrix_UB_13 0.0170026000
_diffrn_orient_matrix_UB_21 -0.0229990000
_diffrn_orient_matrix_UB_22 -0.1239354000
_diffrn_orient_matrix_UB_23 -0.0530814000
_diffrn_orient_matrix_UB_31 0.0057753000
_diffrn_orient_matrix_UB_32 0.1464107000
_diffrn_orient_matrix_UB_33 -0.0381781000
_diffrn_radiation_monochromator mirror
_diffrn_radiation_probe x-ray
_diffrn_radiation_type 'Cu K\a'
_diffrn_radiation_wavelength 1.54184
_diffrn_reflns_av_R_equivalents 0.0247
_diffrn_reflns_av_unetI/netI 0.0736
_diffrn_reflns_Laue_measured_fraction_full 0.997
_diffrn_reflns_Laue_measured_fraction_max 0.997
_diffrn_reflns_limit_h_max 30
_diffrn_reflns_limit_h_min -28
_diffrn_reflns_limit_k_max 9
_diffrn_reflns_limit_k_min -6
_diffrn_reflns_limit_l_max 30
_diffrn_reflns_limit_l_min -30
_diffrn_reflns_number 14712
_diffrn_reflns_point_group_measured_fraction_full 0.997
_diffrn_reflns_point_group_measured_fraction_max 0.997
_diffrn_reflns_theta_full 66.599
_diffrn_reflns_theta_max 66.599
_diffrn_reflns_theta_min 3.317
_diffrn_source 'micro-focus sealed X-ray tube'
_diffrn_source_type 'SuperNova (Cu) X-ray Source'
_exptl_absorpt_coefficient_mu 1.478
_exptl_absorpt_correction_T_max 1.00000
_exptl_absorpt_correction_T_min 0.89227
_exptl_absorpt_correction_type multi-scan
_exptl_absorpt_process_details
;
CrysAlisPro 1.171.38.46 (Rigaku Oxford Diffraction, 2015)
Empirical absorption correction using spherical harmonics,
 implemented in SCALE3 ABSPACK scaling algorithm.
;
_exptl_crystal_colour green
_exptl_crystal_colour_primary green
_exptl_crystal_density_diffrn 1.342
_exptl_crystal_description block
_exptl_crystal_F_000 1894
_exptl_crystal_size_max 0.18
_exptl_crystal_size_mid 0.16
_exptl_crystal_size_min 0.15
_refine_diff_density_max 0.514
_refine_diff_density_min -0.500
_refine_diff_density_rms 0.054
_refine_ls_extinction_method none
_refine_ls_goodness_of_fit_ref 1.086
_refine_ls_hydrogen_treatment mixed
_refine_ls_matrix_type full
_refine_ls_number_parameters 840
_refine_ls_number_reflns 7825
_refine_ls_number_restraints 1492
_refine_ls_restrained_S_all 1.099
_refine_ls_R_factor_all 0.1455
_refine_ls_R_factor_gt 0.0923
_refine_ls_shift/su_max 0.001
_refine_ls_shift/su_mean 0.000
_refine_ls_structure_factor_coef Fsqd
_refine_ls_weighting_details 'w=1/[\s^2^(Fo^2^)+(0.0100P)^2^+7.0000P] where P=(Fo^2^+2Fc^2^)/3'
_refine_ls_weighting_scheme calc
_refine_ls_wR_factor_gt 0.1543
_refine_ls_wR_factor_ref 0.1744
_reflns_Friedel_coverage 0.000
_reflns_number_gt 3978
_reflns_number_total 7825
_reflns_threshold_expression 'I > 2\s(I)'
_cod_data_source_file d5sc01897h2.cif
_cod_data_source_block exp_2589
_cod_original_cell_volume 4449.1(3)
_cod_original_formula_sum 'C60.80 H51.60 Cl1.60 N2 O2'
_cod_database_code 1575950
_shelx_shelxl_version_number 2019/2
_chemical_oxdiff_formula 'C50 H100 O2 N2'
_shelx_space_group_comment
;
The symmetry employed for this shelxl refinement is uniquely defined
by the following loop, which should always be used as a source of
symmetry information in preference to the above space-group names.
They are only intended as comments.
;
_shelx_estimated_absorpt_t_max 0.809
_shelx_estimated_absorpt_t_min 0.777
_olex2_refinement_description
;
1. Fixed Uiso
 At 1.2 times of:
  All C(H) groups, All C(H,H) groups
 At 1.5 times of:
  All C(H,H,H) groups
2. Restrained distances
 Cl10-C61
 1.77 with sigma of 0.02
 Cl11-C61
 1.78 with sigma of 0.02
 Cl11-C61 = Cl10-C61
 1.771 with sigma of 0.01
 Cl1A-C61A
 1.78 with sigma of 0.02
 Cl11-Cl10
 2.916 with sigma of 0.03
 C5-C26 = C5-C26A = C27-C26 = C27-C26A = C26A-C25 = C24-C23A = C23A-C22 = C23-
 C22 = C24A-C23 = C64-C24A = C64-C26
 1.4 with sigma of 0.01
 Cl2A-C61A
 1.77 with sigma of 0.02
 C12A-C11 = C12-C11 = C13-C12 = C63-C12A = C63-C62 = C62-C19A = C19-C18 = C28-
 C19A = C28-C19 = C20-C19 = C20-C19A
 1.4 with sigma of 0.01
 Cl1A-C61A = Cl2A-C61A
 1.771 with sigma of 0.01
 C26A-C25
 1.385 with sigma of 0.0001
 Cl1A-Cl2A
 2.916 with sigma of 0.03
 Cl2B-Cl1B
 2.916 with sigma of 0.03
 C17A-C16A = C25-C17A = C16A-C15A = C15A-C14A = C24-C14A = C25-C24 = C18-C13 =
 C14-C13 = C15-C14 = C16-C15 = C17-C16 = C18-C17
 1.39 with sigma of 0.003
 Cl2B-C61B = Cl1B-C61B
 1.771 with sigma of 0.01
 Cl1B-C61B
 1.77 with sigma of 0.02
 C16A-C14A
 2.39 with sigma of 0.01
 Cl2B-C61B
 1.78 with sigma of 0.02
 C15A-C24
 2.39 with sigma of 0.01
 Cl2C-C61C
 1.78 with sigma of 0.02
 C14A-C25
 2.39 with sigma of 0.01
 C24-C17A
 2.39 with sigma of 0.01
 Cl2C-C61C = Cl1C-C61C
 1.771 with sigma of 0.01
 C25-C16A
 2.39 with sigma of 0.01
 Cl1C-C61C
 1.77 with sigma of 0.02
 Cl2C-Cl1C
 2.916 with sigma of 0.03
 C17A-C15A
 2.39 with sigma of 0.01
 C17-C13
 2.39 with sigma of 0.01
 Cl1B-C61B = C61B-Cl2B
 1.79 with sigma of 0.02
 C18-C16
 2.39 with sigma of 0.01
 Cl1D-C61D = Cl2D-C61D
 1.771 with sigma of 0.01
 Cl2D-C61D
 1.77 with sigma of 0.02
 C17-C15
 2.39 with sigma of 0.01
 Cl1D-Cl2D
 2.916 with sigma of 0.03
 C16-C14
 2.39 with sigma of 0.01
 Cl1D-C61D
 1.78 with sigma of 0.02
 C15-C13
 2.39 with sigma of 0.01
 C14-C18
 2.39 with sigma of 0.01
 C13-C17
 2.39 with sigma of 0.01
 C5-C26A
 1.408 with sigma of 0.0001
 C27-C26A
 1.396 with sigma of 0.0001
 C22-C27
 1.46 with sigma of 0.001
 C62-C19A
 1.4 with sigma of 0.01
 Cl11-Cl10
 2.92 with sigma of 0.04
 Cl1A-Cl2A
 2.92 with sigma of 0.04
 Cl2B-Cl1B
 2.92 with sigma of 0.04
 Cl2C-Cl1C
 2.92 with sigma of 0.04
 Cl1B-Cl2B
 2.929 with sigma of 0.04
 Cl1D-Cl2D
 2.92 with sigma of 0.04
 C20-C19A \\sim C20-C19
 with sigma of 0.02
 C28-C19A \\sim C28-C19
 with sigma of 0.02
 C12A-C11 \\sim C12-C11
 with sigma of 0.02
 C5-C26A \\sim C5-C26
 with sigma of 0.02
 C27-C26 \\sim C27-C26A
 with sigma of 0.02
3. Restrained planarity
 C14A, C15A, C16A, C17A, C22, C23, C24, C25, C26, C27
 with sigma of 0.1
 C11, C12, C13, C14, C15, C16, C17, C18, C19, C20
 with sigma of 0.1
 C25, C16A, C15A, C24, C17A, C14A, C26A, C23A, C22, C27, C5
 with sigma of 0.1
 C64, C26, C27, C22, C23, C24A, C5
 with sigma of 0.1
4. Rigid bond restraints
 All non-hydrogen atoms
 with sigma for 1-2 distances of 0.01 and sigma for 1-3 distances of 0.01
5. Uiso/Uaniso restraints and constraints
All non-hydrogen atoms have similar U: within 2A with sigma of 0.01 and sigma
for terminal atoms of 0.02 within 2A
Cl10 \\sim Cl11 \\sim C61: within 2A with sigma of 0.04 and sigma for terminal
atoms of 0.08 within 2A
Cl1A \\sim Cl2A \\sim C61A: within 2A with sigma of 0.04 and sigma for terminal
atoms of 0.08 within 2A
Cl1B \\sim Cl2B \\sim C61B: within 2A with sigma of 0.04 and sigma for terminal
atoms of 0.08 within 2A
Cl1C \\sim Cl2C \\sim C61C: within 2A with sigma of 0.04 and sigma for terminal
atoms of 0.08 within 2A
Cl1D \\sim Cl2D \\sim C61D: within 2A with sigma of 0.04 and sigma for terminal
atoms of 0.08 within 2A
Uanis(C61C) \\sim Ueq, Uanis(Cl2C) \\sim Ueq, Uanis(Cl1C) \\sim Ueq,
Uanis(Cl10) \\sim Ueq, Uanis(Cl11) \\sim Ueq, Uanis(C61) \\sim Ueq, Uanis(Cl1B)
\\sim Ueq, Uanis(Cl2B) \\sim Ueq, Uanis(C61B) \\sim Ueq: with sigma of 0.01 and
sigma for terminal atoms of 0.02
Uanis(C12A) \\sim Ueq: with sigma of 0.01 and sigma for terminal atoms of 0.02
6. Rigid body (RIGU) restrains
 C24, C14A, C15A, C16A, C17A, C25, C23, C22, C27, C26
 with sigma for 1-2 distances of 0.01 and sigma for 1-3 distances of 0.02
 Cl10, Cl11, C61
 with sigma for 1-2 distances of 0.004 and sigma for 1-3 distances of 0.004
 Cl1A, Cl2A, C61A
 with sigma for 1-2 distances of 0.004 and sigma for 1-3 distances of 0.004
 Cl1B, Cl2B, C61B
 with sigma for 1-2 distances of 0.004 and sigma for 1-3 distances of 0.004
 Cl1C, Cl2C, C61C
 with sigma for 1-2 distances of 0.004 and sigma for 1-3 distances of 0.004
 Cl1D, Cl2D, C61D
 with sigma for 1-2 distances of 0.004 and sigma for 1-3 distances of 0.004
7. Others
 1*[Sof(Cl10)+Sof(Cl11)+Sof(C61)+Sof(H61I)+Sof(H61J)]+1*[Sof(Cl1A)+Sof(Cl2A)+
 Sof(C61A)+Sof(H61A)+Sof(H61B)]+1*[Sof(Cl1B)+Sof(Cl2B)+Sof(C61B)+Sof(H61C)+
 Sof(H61D)]+1*[Sof(Cl1C)+Sof(Cl2C)+Sof(C61C)+Sof(H61E)+Sof(H61F)]+1*[Sof(Cl1D)+
 Sof(Cl2D)+Sof(C61D)+Sof(H61G)+Sof(H61H)]=0.8 with esd of 0.0001
 Sof(C24)=Sof(C14A)=Sof(H14A)=Sof(C15A)=Sof(H15A)=Sof(C16A)=Sof(H16A)=
 Sof(C17A)=Sof(H17A)=Sof(C25)=Sof(C62)=Sof(H62)=Sof(C63)=Sof(H63)=Sof(C12A)=
 Sof(H12A)=Sof(C19A)=Sof(C23A)=Sof(H23A)=Sof(C26A)=1-FVAR(1)
 Sof(C12)=Sof(H12)=Sof(C13)=Sof(C14)=Sof(H14)=Sof(C15)=Sof(H15)=Sof(C16)=
 Sof(H16)=Sof(C17)=Sof(H17)=Sof(C18)=Sof(C19)=Sof(C23)=Sof(H23)=Sof(C26)=
 Sof(C64)=Sof(H64)=Sof(C24A)=Sof(H24A)=FVAR(1)
 Sof(Cl10)=Sof(Cl11)=Sof(C61)=Sof(H61I)=Sof(H61J)=FVAR(2)
 Sof(Cl1A)=Sof(Cl2A)=Sof(C61A)=Sof(H61A)=Sof(H61B)=FVAR(3)
 Sof(Cl1B)=Sof(Cl2B)=Sof(C61B)=Sof(H61C)=Sof(H61D)=FVAR(4)
 Sof(Cl1C)=Sof(Cl2C)=Sof(C61C)=Sof(H61E)=Sof(H61F)=FVAR(5)
 Sof(Cl1D)=Sof(Cl2D)=Sof(C61D)=Sof(H61G)=Sof(H61H)=FVAR(6)
8.a Riding coordinates:
 C60(H60A,H60B,H60C)
8.b Secondary CH2 refined with riding coordinates:
 C61A(H61A,H61B), C61B(H61C,H61D), C61C(H61E,H61F), C61D(H61G,H61H), C61(H61I,
 H61J), C37(H37A,H37B), C38(H38A,H38B), C39(H39A,H39B), C49(H49A,H49B),
 C50(H50A,H50B), C51(H51A,H51B)
8.c Aromatic/amide H refined with riding coordinates:
 C2(H2), C6(H6), C7(H7), C12(H12), C15(H15), C23(H23), C14A(H14A), C15A(H15A),
 C16A(H16A), C17A(H17A), C29(H29), C30(H30), C35(H35), C42(H42), C44(H44),
 C46(H46), C54(H54), C56(H56), C58(H58), C64(H64), C62(H62), C63(H63),
 C24A(H24A), C12A(H12A), C23A(H23A)
8.d Idealised Me refined as rotating group:
 C40(H40A,H40B,H40C), C47(H47A,H47B,H47C), C48(H48A,H48B,H48C), C52(H52A,H52B,
 H52C), C59(H59A,H59B,H59C)
;
_olex2_submission_special_instructions 'No special instructions were received'
_oxdiff_exptl_absorpt_empirical_details
;
Empirical correction (ABSPACK) includes:
- Absorption correction using spherical harmonics
- Frame scaling
;
_oxdiff_exptl_absorpt_empirical_full_max 1.482
_oxdiff_exptl_absorpt_empirical_full_min 0.733

loop_
_space_group_symop_operation_xyz
'x, y, z'
'-x+1/2, y+1/2, -z+1/2'
'-x, -y, -z'
'x-1/2, -y-1/2, z-1/2'

loop_
_atom_site_label
_atom_site_type_symbol
_atom_site_fract_x
_atom_site_fract_y
_atom_site_fract_z
_atom_site_U_iso_or_equiv
_atom_site_adp_type
_atom_site_occupancy
_atom_site_site_symmetry_order
_atom_site_calc_flag
_atom_site_refinement_flags_posn
_atom_site_refinement_flags_adp
_atom_site_refinement_flags_occupancy
_atom_site_disorder_assembly
_atom_site_disorder_group
Cl1A Cl 0.6616(6) 0.6261(17) 0.7117(6) 0.114(3) Uani 0.202(2) 1 d D U P A 2
Cl2A Cl 0.6979(4) 0.2787(15) 0.7520(4) 0.092(3) Uani 0.202(2) 1 d D U P A 2
C61A C 0.6358(7) 0.412(2) 0.7109(13) 0.067(4) Uani 0.202(2) 1 d D U P A 2
H61A H 0.614752 0.368855 0.670048 0.081 Uiso 0.202(2) 1 calc R U P A 2
H61B H 0.608058 0.409754 0.728299 0.081 Uiso 0.202(2) 1 calc R U P A 2
Cl1B Cl 0.7942(9) 0.299(2) 0.2411(9) 0.067(4) Uani 0.136(3) 1 d D U P B 3
Cl2B Cl 0.8532(6) 0.6207(15) 0.2984(5) 0.062(2) Uani 0.136(3) 1 d D U P B 3
C61B C 0.8623(11) 0.396(3) 0.290(2) 0.056(4) Uani 0.136(3) 1 d D U P B 3
H61C H 0.877468 0.337745 0.328894 0.067 Uiso 0.136(3) 1 calc R U P B 3
H61D H 0.891689 0.378971 0.275215 0.067 Uiso 0.136(3) 1 calc R U P B 3
Cl1C Cl 0.9086(5) 0.6393(16) 0.3459(5) 0.070(3) Uani 0.138(2) 1 d D U P C 4
Cl2C Cl 0.7975(5) 0.5154(18) 0.2510(4) 0.064(2) Uani 0.138(2) 1 d D U P C 4
C61C C 0.8724(8) 0.464(3) 0.2983(16) 0.055(4) Uani 0.138(2) 1 d D U P C 4
H61E H 0.874090 0.360062 0.321711 0.066 Uiso 0.138(2) 1 calc R U P C 4
H61F H 0.893185 0.436663 0.274585 0.066 Uiso 0.138(2) 1 calc R U P C 4
Cl1D Cl 0.7004(6) 0.583(2) 0.7450(6) 0.084(3) Uani 0.125(2) 1 d D U P D 5
Cl2D Cl 0.5868(8) 0.650(3) 0.6502(8) 0.126(6) Uani 0.125(2) 1 d D U P D 5
C61D C 0.6298(10) 0.489(4) 0.7013(17) 0.062(4) Uani 0.125(2) 1 d D U P D 5
H61G H 0.633763 0.384884 0.680656 0.075 Uiso 0.125(2) 1 calc R U P D 5
H61H H 0.610953 0.454276 0.726135 0.075 Uiso 0.125(2) 1 calc R U P D 5
Cl10 Cl 0.8149(4) 0.6301(10) 0.2713(4) 0.0591(18) Uani 0.199(3) 1 d D U P E 1
Cl11 Cl 0.8069(6) 0.2606(14) 0.2524(6) 0.063(3) Uani 0.199(3) 1 d D U P E 1
C61 C 0.8563(8) 0.4345(18) 0.2885(18) 0.054(3) Uani 0.199(3) 1 d D U P E 1
H61I H 0.875799 0.415242 0.331375 0.065 Uiso 0.199(3) 1 calc R U P E 1
H61J H 0.887298 0.441383 0.275116 0.065 Uiso 0.199(3) 1 calc R U P E 1
O1 O 0.45287(13) 0.5180(4) 0.24193(11) 0.0380(7) Uani 1 1 d . U . . .
O2 O 1.04446(13) 0.5383(4) 0.75942(11) 0.0376(7) Uani 1 1 d . U . . .
N1 N 0.50084(17) 0.6250(5) 0.35256(14) 0.0348(8) Uani 1 1 d . U . . .
N2 N 0.99543(16) 0.6407(5) 0.64874(14) 0.0351(8) Uani 1 1 d . U . . .
C1 C 0.5252(2) 0.6781(6) 0.40869(17) 0.0342(9) Uani 1 1 d . U . . .
C2 C 0.5858(2) 0.6610(6) 0.44624(17) 0.0328(9) Uani 1 1 d . U . . .
H2 H 0.601063 0.701110 0.485502 0.039 Uiso 1 1 calc R U . . .
C3 C 0.6237(2) 0.5868(6) 0.42732(17) 0.0333(9) Uani 1 1 d . U . . .
C4 C 0.5995(2) 0.5467(6) 0.36616(17) 0.0349(9) Uani 1 1 d . U . . .
C5 C 0.64036(9) 0.4989(6) 0.34249(16) 0.0428(11) Uani 1 1 d D U . . .
C6 C 0.6098(2) 0.4445(6) 0.28265(17) 0.0377(10) Uani 1 1 d . U . . .
H6 H 0.633000 0.403854 0.264585 0.045 Uiso 1 1 calc R U . . .
C7 C 0.5485(2) 0.4466(6) 0.24887(17) 0.0352(10) Uani 1 1 d . U . . .
H7 H 0.531646 0.406364 0.209533 0.042 Uiso 1 1 calc R U . . .
C8 C 0.5123(2) 0.5060(6) 0.27173(17) 0.0348(9) Uani 1 1 d . U . . .
C9 C 0.5375(2) 0.5624(6) 0.33181(17) 0.0346(9) Uani 1 1 d . U . . .
C10 C 0.6860(2) 0.5490(5) 0.46504(17) 0.0322(9) Uani 1 1 d . U . . .
C11 C 0.70860(19) 0.5280(6) 0.52709(18) 0.0385(10) Uani 1 1 d D U . . .
C12 C 0.6748(4) 0.5072(13) 0.5575(4) 0.035(2) Uani 0.568(4) 1 d D U P F 1
H12 H 0.634277 0.479471 0.533839 0.042 Uiso 0.568(4) 1 calc R U P F 1
C13 C 0.6922(2) 0.5214(10) 0.6179(2) 0.0320(15) Uani 0.568(4) 1 d D U P F 1
C14 C 0.6532(2) 0.4974(11) 0.6419(2) 0.0365(15) Uani 0.568(4) 1 d D U P F 1
H14 H 0.612(4) 0.441(11) 0.615(3) 0.044 Uiso 0.568(4) 1 d . U P F 1
C15 C 0.6722(3) 0.5307(12) 0.7010(2) 0.0446(17) Uani 0.568(4) 1 d D U P F 1
H15 H 0.646729 0.509007 0.718391 0.054 Uiso 0.568(4) 1 calc R U P F 1
C16 C 0.7288(3) 0.5962(11) 0.7345(2) 0.0374(16) Uani 0.568(4) 1 d D U P F 1
H16 H 0.743(4) 0.669(11) 0.778(3) 0.045 Uiso 0.568(4) 1 d . U P F 1
C17 C 0.7690(2) 0.6024(10) 0.7117(2) 0.0302(15) Uani 0.568(4) 1 d D U P F 1
H17 H 0.799(4) 0.639(12) 0.731(4) 0.036 Uiso 0.568(4) 1 d . U P F 1
C18 C 0.7520(2) 0.5552(10) 0.6536(2) 0.0277(13) Uani 0.568(4) 1 d D U P F 1
C19 C 0.7939(3) 0.5458(12) 0.6282(2) 0.0287(17) Uani 0.568(4) 1 d D U P F 1
C20 C 0.7719(2) 0.5402(6) 0.56391(16) 0.0386(10) Uani 1 1 d D U . . .
C21 C 0.8101(2) 0.5547(6) 0.53795(17) 0.0348(9) Uani 1 1 d . U . . .
C22 C 0.78737(13) 0.5223(6) 0.47624(16) 0.0342(9) Uani 1 1 d D U . . .
C23 C 0.8262(5) 0.479(2) 0.4528(4) 0.0389(19) Uani 0.568(4) 1 d D U P F 1
H23 H 0.867848 0.477639 0.476576 0.047 Uiso 0.568(4) 1 calc R U P F 1
C24 C 0.8015(2) 0.5042(17) 0.3861(3) 0.048(2) Uani 0.432(4) 1 d D U P F 2
C14A C 0.8427(3) 0.5034(13) 0.3642(3) 0.055(2) Uani 0.432(4) 1 d D U P F 2
H14A H 0.883345 0.486367 0.390264 0.066 Uiso 0.432(4) 1 calc R U P F 2
C15A C 0.8254(3) 0.5272(12) 0.3049(3) 0.057(2) Uani 0.432(4) 1 d D U P F 2
H15A H 0.853054 0.528113 0.289411 0.069 Uiso 0.432(4) 1 calc R U P F 2
C16A C 0.7651(3) 0.5497(13) 0.2697(3) 0.063(3) Uani 0.432(4) 1 d D U P F 2
H16A H 0.750130 0.551317 0.228257 0.076 Uiso 0.432(4) 1 calc R U P F 2
C17A C 0.7266(3) 0.5699(15) 0.2941(2) 0.058(2) Uani 0.432(4) 1 d D U P F 2
H17A H 0.688009 0.612913 0.269573 0.070 Uiso 0.432(4) 1 calc R U P F 2
C25 C 0.74059(12) 0.5310(10) 0.35238(14) 0.049(2) Uani 0.432(4) 1 d D U P F 2
C26 C 0.7010(3) 0.4888(12) 0.3779(3) 0.0438(19) Uani 0.568(4) 1 d D U P F 1
C27 C 0.72381(14) 0.5253(6) 0.43750(8) 0.0382(10) Uani 1 1 d D U . . .
C28 C 0.85908(18) 0.5189(7) 0.66221(17) 0.0402(10) Uani 1 1 d D U . . .
C29 C 0.8873(2) 0.4637(6) 0.72033(17) 0.0385(10) Uani 1 1 d . U . . .
H29 H 0.863882 0.421792 0.737981 0.046 Uiso 1 1 calc R U . . .
C30 C 0.9482(2) 0.4678(6) 0.75327(17) 0.0355(10) Uani 1 1 d . U . . .
H30 H 0.965391 0.427748 0.792647 0.043 Uiso 1 1 calc R U . . .
C31 C 0.98441(19) 0.5284(6) 0.73031(17) 0.0334(9) Uani 1 1 d . U . . .
C32 C 0.95841(19) 0.5813(6) 0.67027(17) 0.0332(9) Uani 1 1 d . U . . .
C33 C 0.8968(2) 0.5649(6) 0.63662(17) 0.0343(9) Uani 1 1 d . U . . .
C34 C 0.8722(2) 0.5981(6) 0.57497(17) 0.0336(9) Uani 1 1 d . U . . .
C35 C 0.9098(2) 0.6702(6) 0.55495(17) 0.0352(10) Uani 1 1 d . U . . .
H35 H 0.894179 0.707781 0.515383 0.042 Uiso 1 1 calc R U . . .
C36 C 0.9707(2) 0.6889(6) 0.59232(17) 0.0330(9) Uani 1 1 d . U . . .
C37 C 0.42548(19) 0.4640(6) 0.18133(17) 0.0343(9) Uani 1 1 d . U . . .
H37A H 0.436005 0.341924 0.177939 0.041 Uiso 1 1 calc R U . . .
H37B H 0.438776 0.538782 0.158093 0.041 Uiso 1 1 calc R U . . .
C38 C 0.3592(2) 0.4814(7) 0.15950(18) 0.0402(10) Uani 1 1 d . U . . .
H38A H 0.349772 0.602556 0.165442 0.048 Uiso 1 1 calc R U . . .
H38B H 0.346578 0.404014 0.182681 0.048 Uiso 1 1 calc R U . . .
C39 C 0.3250(2) 0.4347(8) 0.09479(19) 0.0522(13) Uani 1 1 d . U . . .
H39A H 0.335774 0.516003 0.071208 0.063 Uiso 1 1 calc R U . . .
H39B H 0.335565 0.315541 0.088337 0.063 Uiso 1 1 calc R U . . .
C40 C 0.2588(2) 0.4450(11) 0.0752(2) 0.087(2) Uani 1 1 d . U . . .
H40A H 0.237446 0.392263 0.036319 0.130 Uiso 1 1 calc R U . . .
H40B H 0.247012 0.567024 0.073497 0.130 Uiso 1 1 calc R U . . .
H40C H 0.249326 0.382202 0.103208 0.130 Uiso 1 1 calc R U . . .
C41 C 0.4849(2) 0.7547(6) 0.42970(18) 0.0349(9) Uani 1 1 d . U . . .
C42 C 0.4371(2) 0.8526(6) 0.39168(19) 0.0395(10) Uani 1 1 d . U . . .
H42 H 0.429829 0.866425 0.352118 0.047 Uiso 1 1 calc R U . . .
C43 C 0.3996(2) 0.9306(7) 0.4107(2) 0.0469(11) Uani 1 1 d . U . . .
C44 C 0.4099(2) 0.9078(6) 0.4680(2) 0.0444(11) Uani 1 1 d . U . . .
H44 H 0.383878 0.960104 0.480932 0.053 Uiso 1 1 calc R U . . .
C45 C 0.4573(2) 0.8104(6) 0.5071(2) 0.0396(10) Uani 1 1 d . U . . .
C46 C 0.4950(2) 0.7364(6) 0.48792(18) 0.0369(10) Uani 1 1 d . U . . .
H46 H 0.528280 0.672030 0.514609 0.044 Uiso 1 1 calc R U . . .
C47 C 0.3498(3) 1.0427(10) 0.3701(3) 0.082(2) Uani 1 1 d . U . . .
H47A H 0.361356 1.102831 0.343127 0.123 Uiso 1 1 calc R U . . .
H47B H 0.340355 1.128608 0.392903 0.123 Uiso 1 1 calc R U . . .
H47C H 0.314962 0.970264 0.347694 0.123 Uiso 1 1 calc R U . . .
C48 C 0.4675(3) 0.7892(7) 0.5695(2) 0.0506(13) Uani 1 1 d . U . . .
H48A H 0.480548 0.900127 0.590238 0.076 Uiso 1 1 calc R U . . .
H48B H 0.497906 0.700589 0.589027 0.076 Uiso 1 1 calc R U . . .
H48C H 0.430526 0.752989 0.569774 0.076 Uiso 1 1 calc R U . . .
C49 C 1.07293(19) 0.4871(6) 0.82017(16) 0.0353(10) Uani 1 1 d . U . . .
H49A H 1.062823 0.365252 0.824375 0.042 Uiso 1 1 calc R U . . .
H49B H 1.059989 0.562907 0.843452 0.042 Uiso 1 1 calc R U . . .
C50 C 1.1383(2) 0.5051(7) 0.84082(18) 0.0417(11) Uani 1 1 d . U . . .
H50A H 1.147115 0.625704 0.833734 0.050 Uiso 1 1 calc R U . . .
H50B H 1.150484 0.426195 0.817696 0.050 Uiso 1 1 calc R U . . .
C51 C 1.1745(2) 0.4623(8) 0.9064(2) 0.0529(13) Uani 1 1 d . U . . .
H51A H 1.163760 0.544165 0.929900 0.063 Uiso 1 1 calc R U . . .
H51B H 1.164906 0.343027 0.914008 0.063 Uiso 1 1 calc R U . . .
C52 C 1.2407(2) 0.4757(11) 0.9249(2) 0.078(2) Uani 1 1 d . U . . .
H52A H 1.250902 0.596889 0.921771 0.117 Uiso 1 1 calc R U . . .
H52B H 1.250565 0.402660 0.899159 0.117 Uiso 1 1 calc R U . . .
H52C H 1.263015 0.436171 0.965461 0.117 Uiso 1 1 calc R U . . .
C53 C 1.0116(2) 0.7624(6) 0.57071(18) 0.0340(9) Uani 1 1 d . U . . .
C54 C 1.0022(2) 0.7347(6) 0.51332(18) 0.0376(10) Uani 1 1 d . U . . .
H54 H 0.969068 0.668056 0.487480 0.045 Uiso 1 1 calc R U . . .
C55 C 1.0404(2) 0.8029(7) 0.4933(2) 0.0433(11) Uani 1 1 d . U . . .
C56 C 1.0877(2) 0.9014(7) 0.5313(2) 0.0466(11) Uani 1 1 d . U . . .
H56 H 1.113957 0.949118 0.517915 0.056 Uiso 1 1 calc R U . . .
C57 C 1.0981(2) 0.9330(7) 0.5884(2) 0.0481(12) Uani 1 1 d . U . . .
C58 C 1.0600(2) 0.8606(6) 0.6081(2) 0.0395(10) Uani 1 1 d . U . . .
H58 H 1.067227 0.878545 0.647498 0.047 Uiso 1 1 calc R U . . .
C59 C 1.0308(3) 0.7723(8) 0.4310(2) 0.0576(15) Uani 1 1 d . U . . .
H59A H 1.065670 0.714873 0.431851 0.086 Uiso 1 1 calc R U . . .
H59B H 1.024539 0.884030 0.410662 0.086 Uiso 1 1 calc R U . . .
H59C H 0.995982 0.698233 0.410409 0.086 Uiso 1 1 calc R U . . .
C60 C 1.1494(3) 1.0431(10) 0.6294(3) 0.083(2) Uani 1 1 d . U . . .
H60A H 1.134560 1.151316 0.638083 0.124 Uiso 1 1 d R U . . .
H60B H 1.174510 1.070376 0.610473 0.124 Uiso 1 1 d R U . . .
H60C H 1.172640 0.979506 0.665843 0.124 Uiso 1 1 d R U . . .
C64 C 0.7402(3) 0.4463(12) 0.3566(3) 0.0495(19) Uani 0.568(4) 1 d D U P F 1
H64 H 0.725759 0.422957 0.315973 0.059 Uiso 0.568(4) 1 calc R U P F 1
C62 C 0.7604(4) 0.4547(16) 0.6458(4) 0.0390(19) Uani 0.432(4) 1 d D U P F 2
H62 H 0.775283 0.434782 0.686641 0.047 Uiso 0.432(4) 1 calc R U P F 2
C63 C 0.6993(4) 0.4447(16) 0.6092(4) 0.038(2) Uani 0.432(4) 1 d D U P F 2
H63 H 0.675317 0.413085 0.627419 0.046 Uiso 0.432(4) 1 calc R U P F 2
C24A C 0.8016(3) 0.4367(13) 0.3938(4) 0.0448(19) Uani 0.568(4) 1 d D U P F 1
H24A H 0.826991 0.400072 0.377804 0.054 Uiso 0.568(4) 1 calc R U P F 1
C12A C 0.6703(5) 0.476(2) 0.5495(5) 0.037(2) Uani 0.432(4) 1 d D U P F 2
H12A H 0.628764 0.463421 0.526412 0.045 Uiso 0.432(4) 1 calc R U P F 2
C19A C 0.7992(3) 0.4933(19) 0.6231(3) 0.040(2) Uani 0.432(4) 1 d D U P F 2
C23A C 0.8216(7) 0.489(3) 0.4466(5) 0.043(2) Uani 0.432(4) 1 d D U P F 2
H23A H 0.861396 0.453124 0.469546 0.051 Uiso 0.432(4) 1 calc R U P F 2
C26A C 0.70175(9) 0.5206(17) 0.37668(8) 0.048(2) Uani 0.432(4) 1 d D U P F 2

loop_
_atom_site_aniso_label
_atom_site_aniso_U_11
_atom_site_aniso_U_22
_atom_site_aniso_U_33
_atom_site_aniso_U_23
_atom_site_aniso_U_13
_atom_site_aniso_U_12
Cl1A 0.118(6) 0.113(6) 0.101(6) 0.010(5) 0.041(5) 0.010(5)
Cl2A 0.075(5) 0.117(7) 0.078(5) 0.014(5) 0.029(4) 0.021(5)
C61A 0.062(6) 0.087(7) 0.056(6) 0.004(6) 0.030(5) 0.012(6)
Cl1B 0.063(7) 0.083(7) 0.063(7) 0.000(6) 0.036(5) -0.008(6)
Cl2B 0.079(5) 0.068(5) 0.050(5) 0.012(4) 0.040(4) -0.003(4)
C61B 0.059(5) 0.067(5) 0.050(5) 0.006(5) 0.033(4) -0.002(4)
Cl1C 0.065(5) 0.073(6) 0.079(6) 0.007(5) 0.038(4) 0.005(5)
Cl2C 0.058(4) 0.085(5) 0.059(4) 0.014(4) 0.034(3) 0.001(4)
C61C 0.059(5) 0.065(5) 0.052(5) 0.007(5) 0.035(4) 0.000(4)
Cl1D 0.057(6) 0.134(8) 0.061(6) -0.033(6) 0.027(5) 0.002(6)
Cl2D 0.107(9) 0.122(10) 0.105(9) 0.017(8) 0.010(7) 0.008(8)
C61D 0.057(6) 0.080(6) 0.052(6) 0.001(6) 0.027(5) 0.005(6)
Cl10 0.083(5) 0.055(3) 0.054(4) -0.002(3) 0.044(3) -0.015(4)
Cl11 0.069(6) 0.056(4) 0.056(5) 0.001(4) 0.023(4) 0.001(4)
C61 0.061(5) 0.063(5) 0.048(5) 0.003(4) 0.033(4) -0.002(4)
O1 0.0371(16) 0.0481(19) 0.0222(13) -0.0078(13) 0.0076(12) 0.0062(14)
O2 0.0348(16) 0.0484(19) 0.0232(14) 0.0077(13) 0.0075(12) -0.0034(14)
N1 0.041(2) 0.0345(19) 0.0255(16) -0.0056(14) 0.0126(15) 0.0028(16)
N2 0.0399(19) 0.040(2) 0.0230(16) 0.0054(15) 0.0122(14) -0.0018(17)
C1 0.042(2) 0.032(2) 0.0245(18) -0.0061(16) 0.0117(17) -0.0025(19)
C2 0.042(2) 0.032(2) 0.0234(18) -0.0060(16) 0.0143(17) -0.0047(19)
C3 0.041(2) 0.031(2) 0.0224(18) -0.0040(16) 0.0096(16) -0.0009(18)
C4 0.040(2) 0.036(2) 0.0239(18) -0.0033(17) 0.0103(16) 0.0066(19)
C5 0.048(2) 0.046(2) 0.0246(19) -0.0079(18) 0.0072(17) 0.014(2)
C6 0.041(2) 0.044(3) 0.0242(19) -0.0079(18) 0.0118(17) 0.004(2)
C7 0.041(2) 0.040(2) 0.0202(18) -0.0062(16) 0.0092(17) -0.0023(19)
C8 0.041(2) 0.035(2) 0.0234(18) -0.0047(16) 0.0105(16) 0.0009(19)
C9 0.039(2) 0.037(2) 0.0237(18) -0.0044(16) 0.0099(16) 0.0045(18)
C10 0.039(2) 0.026(2) 0.0257(18) -0.0048(16) 0.0096(16) -0.0005(18)
C11 0.041(2) 0.038(2) 0.0266(18) 0.0009(17) 0.0060(16) -0.0088(19)
C12 0.033(3) 0.038(4) 0.026(3) -0.005(3) 0.006(3) -0.018(3)
C13 0.036(3) 0.034(3) 0.026(3) 0.003(3) 0.014(2) -0.008(3)
C14 0.041(3) 0.046(4) 0.030(3) 0.009(3) 0.022(3) -0.004(3)
C15 0.046(3) 0.060(4) 0.041(3) 0.011(3) 0.032(3) 0.009(3)
C16 0.036(3) 0.060(4) 0.028(3) 0.009(3) 0.024(3) 0.010(3)
C17 0.033(3) 0.040(4) 0.021(3) 0.001(3) 0.014(2) 0.002(3)
C18 0.034(3) 0.031(3) 0.022(2) 0.002(2) 0.016(2) -0.005(3)
C19 0.034(3) 0.035(4) 0.019(2) 0.001(3) 0.014(2) -0.008(3)
C20 0.040(2) 0.041(2) 0.0255(18) 0.0081(17) 0.0067(16) -0.011(2)
C21 0.042(2) 0.032(2) 0.0222(17) 0.0051(16) 0.0071(16) -0.0052(19)
C22 0.038(2) 0.027(2) 0.0275(18) -0.0008(16) 0.0056(16) 0.0048(18)
C23 0.037(3) 0.041(4) 0.025(3) -0.001(3) 0.002(3) 0.013(3)
C24 0.047(3) 0.048(5) 0.035(3) -0.008(4) 0.006(3) 0.020(4)
C14A 0.050(4) 0.057(5) 0.041(4) 0.001(4) 0.006(3) 0.004(4)
C15A 0.058(4) 0.070(4) 0.046(4) 0.001(4) 0.025(3) -0.002(4)
C16A 0.060(5) 0.083(6) 0.039(4) -0.008(5) 0.016(4) 0.007(5)
C17A 0.051(4) 0.066(5) 0.039(4) -0.016(4) 0.004(3) 0.009(5)
C25 0.047(3) 0.052(4) 0.033(3) -0.021(4) 0.004(3) 0.024(4)
C26 0.045(3) 0.047(4) 0.031(3) -0.012(3) 0.010(2) 0.015(3)
C27 0.040(2) 0.034(2) 0.0292(18) -0.0052(17) 0.0058(16) 0.0070(19)
C28 0.042(2) 0.049(3) 0.0253(19) 0.0054(18) 0.0111(16) -0.015(2)
C29 0.044(2) 0.045(3) 0.0247(19) 0.0038(18) 0.0138(17) -0.010(2)
C30 0.040(2) 0.042(2) 0.0210(18) 0.0040(17) 0.0111(17) -0.002(2)
C31 0.039(2) 0.034(2) 0.0227(18) 0.0025(16) 0.0101(16) -0.0024(18)
C32 0.037(2) 0.036(2) 0.0246(18) 0.0021(16) 0.0114(16) -0.0039(18)
C33 0.037(2) 0.037(2) 0.0243(18) 0.0054(16) 0.0102(16) -0.0068(18)
C34 0.042(2) 0.034(2) 0.0212(18) 0.0042(16) 0.0106(16) -0.0056(19)
C35 0.045(2) 0.038(2) 0.0195(18) 0.0039(17) 0.0117(17) -0.001(2)
C36 0.042(2) 0.036(2) 0.0233(18) 0.0049(16) 0.0163(17) 0.0019(18)
C37 0.036(2) 0.036(2) 0.0250(19) -0.0067(17) 0.0094(16) 0.0001(19)
C38 0.037(2) 0.047(3) 0.032(2) -0.0072(19) 0.0112(18) 0.001(2)
C39 0.035(2) 0.084(4) 0.032(2) -0.007(2) 0.0098(19) -0.007(3)
C40 0.040(3) 0.159(7) 0.044(3) 0.001(4) 0.005(3) -0.007(4)
C41 0.041(2) 0.033(2) 0.032(2) -0.0108(17) 0.0178(18) -0.0069(18)
C42 0.048(2) 0.043(3) 0.032(2) -0.0018(18) 0.0221(19) -0.004(2)
C43 0.050(3) 0.045(3) 0.055(3) 0.000(2) 0.033(2) 0.001(2)
C44 0.053(3) 0.040(3) 0.056(3) -0.009(2) 0.038(2) -0.010(2)
C45 0.051(3) 0.040(2) 0.041(2) -0.0134(19) 0.031(2) -0.021(2)
C46 0.044(2) 0.035(2) 0.031(2) -0.0068(17) 0.0165(19) -0.0123(19)
C47 0.085(5) 0.099(6) 0.079(4) 0.023(4) 0.052(4) 0.041(4)
C48 0.072(4) 0.051(3) 0.045(3) -0.009(2) 0.040(3) -0.023(3)
C49 0.037(2) 0.043(2) 0.0209(18) 0.0070(17) 0.0089(16) -0.0065(19)
C50 0.036(2) 0.052(3) 0.032(2) 0.008(2) 0.0113(18) 0.000(2)
C51 0.035(2) 0.081(4) 0.034(2) 0.005(2) 0.007(2) 0.000(3)
C52 0.032(3) 0.141(6) 0.048(3) -0.001(4) 0.005(2) 0.000(4)
C53 0.042(2) 0.032(2) 0.031(2) 0.0086(17) 0.0193(18) 0.0095(18)
C54 0.049(3) 0.037(2) 0.033(2) 0.0117(18) 0.023(2) 0.014(2)
C55 0.059(3) 0.040(3) 0.042(2) 0.0172(19) 0.033(2) 0.023(2)
C56 0.057(3) 0.041(3) 0.060(3) 0.015(2) 0.043(2) 0.011(2)
C57 0.052(3) 0.046(3) 0.056(3) 0.004(2) 0.033(2) 0.001(2)
C58 0.048(2) 0.038(2) 0.038(2) 0.0035(19) 0.0244(19) 0.001(2)
C59 0.082(4) 0.059(3) 0.050(3) 0.019(2) 0.046(3) 0.032(3)
C60 0.085(5) 0.091(5) 0.089(5) -0.027(4) 0.054(4) -0.050(4)
C64 0.048(3) 0.053(4) 0.033(3) -0.015(3) 0.006(3) 0.026(3)
C62 0.040(3) 0.044(4) 0.028(3) 0.006(3) 0.011(3) -0.008(4)
C63 0.038(3) 0.044(4) 0.029(3) 0.004(3) 0.012(3) -0.016(4)
C24A 0.042(3) 0.051(4) 0.032(3) -0.006(3) 0.008(3) 0.028(3)
C12A 0.036(4) 0.034(4) 0.027(3) -0.003(4) 0.002(3) -0.021(4)
C19A 0.040(3) 0.043(5) 0.030(3) 0.006(4) 0.009(3) -0.012(4)
C23A 0.037(4) 0.043(5) 0.031(4) -0.007(4) 0.001(3) 0.012(4)
C26A 0.046(3) 0.052(4) 0.032(3) -0.019(4) 0.006(3) 0.022(4)

loop_
_atom_type_symbol
_atom_type_description
_atom_type_scat_dispersion_real
_atom_type_scat_dispersion_imag
_atom_type_scat_source
C C 0.0181 0.0091 'International Tables Vol C Tables 4.2.6.8 and 6.1.1.4'
H H 0.0000 0.0000 'International Tables Vol C Tables 4.2.6.8 and 6.1.1.4'
Cl Cl 0.3639 0.7018 'International Tables Vol C Tables 4.2.6.8 and 6.1.1.4'
N N 0.0311 0.0180 'International Tables Vol C Tables 4.2.6.8 and 6.1.1.4'
O O 0.0492 0.0322 'International Tables Vol C Tables 4.2.6.8 and 6.1.1.4'

loop_
_geom_angle_atom_site_label_1
_geom_angle_atom_site_label_2
_geom_angle_atom_site_label_3
_geom_angle
_geom_angle_site_symmetry_1
_geom_angle_site_symmetry_3
_geom_angle_publ_flag
Cl1A C61A Cl2A 107.9(10) . . ?
Cl1A C61A H61A 110.1 . . ?
Cl1A C61A H61B 110.1 . . ?
Cl2A C61A H61A 110.1 . . ?
Cl2A C61A H61B 110.1 . . ?
H61A C61A H61B 108.4 . . ?
Cl1B C61B H61C 109.5 . . ?
Cl1B C61B H61D 109.5 . . ?
Cl2B C61B Cl1B 110.9(11) . . ?
Cl2B C61B H61C 109.5 . . ?
Cl2B C61B H61D 109.5 . . ?
H61C C61B H61D 108.0 . . ?
Cl1C C61C Cl2C 111.3(10) . . ?
Cl1C C61C H61E 109.4 . . ?
Cl1C C61C H61F 109.4 . . ?
Cl2C C61C H61E 109.4 . . ?
Cl2C C61C H61F 109.4 . . ?
H61E C61C H61F 108.0 . . ?
Cl1D C61D H61G 110.3 . . ?
Cl1D C61D H61H 110.3 . . ?
Cl2D C61D Cl1D 106.9(11) . . ?
Cl2D C61D H61G 110.3 . . ?
Cl2D C61D H61H 110.3 . . ?
H61G C61D H61H 108.6 . . ?
Cl10 C61 Cl11 108.0(9) . . ?
Cl10 C61 H61I 110.1 . . ?
Cl10 C61 H61J 110.1 . . ?
Cl11 C61 H61I 110.1 . . ?
Cl11 C61 H61J 110.1 . . ?
H61I C61 H61J 108.4 . . ?
C8 O1 C37 117.3(3) . . ?
C31 O2 C49 117.7(3) . . ?
C1 N1 C9 117.6(4) . . ?
C36 N2 C32 117.2(4) . . ?
N1 C1 C2 122.3(4) . . ?
N1 C1 C41 116.9(4) . . ?
C2 C1 C41 120.8(4) . . ?
C1 C2 H2 119.3 . . ?
C3 C2 C1 121.3(4) . . ?
C3 C2 H2 119.3 . . ?
C2 C3 C4 116.8(4) . . ?
C2 C3 C10 124.6(4) . . ?
C4 C3 C10 118.6(4) . . ?
C3 C4 C5 118.3(4) . . ?
C9 C4 C3 117.7(4) . . ?
C9 C4 C5 124.0(3) . . ?
C6 C5 C4 112.1(3) . . ?
C26 C5 C4 121.7(4) . . ?
C26 C5 C6 125.8(4) . . ?
C26A C5 C4 120.2(4) . . ?
C26A C5 C6 127.6(4) . . ?
C5 C6 H6 117.6 . . ?
C7 C6 C5 124.8(4) . . ?
C7 C6 H6 117.6 . . ?
C6 C7 H7 119.6 . . ?
C8 C7 C6 120.8(4) . . ?
C8 C7 H7 119.6 . . ?
O1 C8 C7 125.0(4) . . ?
O1 C8 C9 115.1(4) . . ?
C7 C8 C9 119.9(4) . . ?
N1 C9 C4 123.7(4) . . ?
N1 C9 C8 118.4(4) . . ?
C4 C9 C8 117.9(4) . . ?
C11 C10 C3 121.6(4) . . ?
C11 C10 C27 120.7(4) . . ?
C27 C10 C3 117.6(3) . . ?
C10 C11 C20 118.8(4) . . ?
C12 C11 C10 126.1(5) . . ?
C12 C11 C20 114.9(5) . . ?
C12A C11 C10 119.1(6) . . ?
C12A C11 C20 121.6(6) . . ?
C11 C12 H12 115.3 . . ?
C11 C12 C13 129.3(7) . . ?
C13 C12 H12 115.3 . . ?
C14 C13 C12 122.9(5) . . ?
C14 C13 C18 120.9(4) . . ?
C18 C13 C12 116.1(5) . . ?
C13 C14 H14 117(4) . . ?
C15 C14 C13 119.5(4) . . ?
C15 C14 H14 123(4) . . ?
C14 C15 H15 120.3 . . ?
C14 C15 C16 119.4(4) . . ?
C16 C15 H15 120.3 . . ?
C15 C16 H16 124(4) . . ?
C17 C16 C15 120.2(5) . . ?
C17 C16 H16 115(4) . . ?
C16 C17 H17 117(6) . . ?
C16 C17 C18 120.6(4) . . ?
C18 C17 H17 122(6) . . ?
C13 C18 C19 119.2(4) . . ?
C17 C18 C13 117.7(4) . . ?
C17 C18 C19 123.1(4) . . ?
C18 C19 C20 120.4(5) . . ?
C18 C19 C28 125.3(5) . . ?
C20 C19 C28 113.9(5) . . ?
C11 C20 C19 118.3(4) . . ?
C21 C20 C11 119.7(4) . . ?
C21 C20 C19 122.0(4) . . ?
C19A C20 C11 123.1(5) . . ?
C19A C20 C21 115.1(5) . . ?
C20 C21 C22 119.1(4) . . ?
C20 C21 C34 118.9(4) . . ?
C22 C21 C34 122.0(4) . . ?
C21 C22 C27 120.9(3) . . ?
C23 C22 C21 120.0(5) . . ?
C23 C22 C27 119.0(5) . . ?
C23A C22 C21 125.7(7) . . ?
C23A C22 C27 113.3(7) . . ?
C22 C23 H23 121.2 . . ?
C24A C23 C22 117.6(9) . . ?
C24A C23 H23 121.2 . . ?
C14A C24 C25 124.9(5) . . ?
C14A C24 C23A 118.8(7) . . ?
C23A C24 C25 116.1(8) . . ?
C24 C14A H14A 119.4 . . ?
C15A C14A C24 121.1(5) . . ?
C15A C14A H14A 119.4 . . ?
C14A C15A H15A 122.0 . . ?
C14A C15A C16A 115.9(5) . . ?
C16A C15A H15A 122.0 . . ?
C15A C16A H16A 119.6 . . ?
C17A C16A C15A 120.9(5) . . ?
C17A C16A H16A 119.6 . . ?
C16A C17A H17A 117.8 . . ?
C16A C17A C25 124.4(5) . . ?
C25 C17A H17A 117.8 . . ?
C17A C25 C24 111.4(4) . . ?
C26A C25 C24 121.6(4) . . ?
C26A C25 C17A 127.0(4) . . ?
C5 C26 C27 119.4(5) . . ?
C64 C26 C5 122.7(6) . . ?
C64 C26 C27 117.9(6) . . ?
C10 C27 C22 116.4(3) . . ?
C26 C27 C10 121.7(4) . . ?
C26 C27 C22 121.5(4) . . ?
C26A C27 C10 122.1(3) . . ?
C26A C27 C22 121.2(3) . . ?
C29 C28 C19 124.2(4) . . ?
C29 C28 C33 116.1(4) . . ?
C29 C28 C19A 125.8(5) . . ?
C33 C28 C19 119.5(4) . . ?
C19A C28 C33 116.2(5) . . ?
C28 C29 H29 118.8 . . ?
C30 C29 C28 122.3(4) . . ?
C30 C29 H29 118.8 . . ?
C29 C30 H30 119.2 . . ?
C31 C30 C29 121.6(4) . . ?
C31 C30 H30 119.2 . . ?
O2 C31 C30 125.6(4) . . ?
O2 C31 C32 115.4(4) . . ?
C30 C31 C32 118.9(4) . . ?
N2 C32 C31 117.6(4) . . ?
N2 C32 C33 124.0(4) . . ?
C33 C32 C31 118.4(4) . . ?
C28 C33 C34 120.2(4) . . ?
C32 C33 C28 122.0(4) . . ?
C32 C33 C34 117.7(4) . . ?
C33 C34 C21 118.4(4) . . ?
C35 C34 C21 124.8(4) . . ?
C35 C34 C33 116.8(4) . . ?
C34 C35 H35 119.5 . . ?
C34 C35 C36 121.1(4) . . ?
C36 C35 H35 119.5 . . ?
N2 C36 C35 122.5(4) . . ?
N2 C36 C53 116.2(4) . . ?
C35 C36 C53 121.4(4) . . ?
O1 C37 H37A 110.4 . . ?
O1 C37 H37B 110.4 . . ?
O1 C37 C38 106.5(3) . . ?
H37A C37 H37B 108.6 . . ?
C38 C37 H37A 110.4 . . ?
C38 C37 H37B 110.4 . . ?
C37 C38 H38A 109.3 . . ?
C37 C38 H38B 109.3 . . ?
C37 C38 C39 111.7(4) . . ?
H38A C38 H38B 107.9 . . ?
C39 C38 H38A 109.3 . . ?
C39 C38 H38B 109.3 . . ?
C38 C39 H39A 109.6 . . ?
C38 C39 H39B 109.6 . . ?
H39A C39 H39B 108.1 . . ?
C40 C39 C38 110.2(4) . . ?
C40 C39 H39A 109.6 . . ?
C40 C39 H39B 109.6 . . ?
C39 C40 H40A 109.5 . . ?
C39 C40 H40B 109.5 . . ?
C39 C40 H40C 109.5 . . ?
H40A C40 H40B 109.5 . . ?
H40A C40 H40C 109.5 . . ?
H40B C40 H40C 109.5 . . ?
C42 C41 C1 119.5(4) . . ?
C42 C41 C46 118.8(4) . . ?
C46 C41 C1 121.7(4) . . ?
C41 C42 H42 119.6 . . ?
C41 C42 C43 120.7(4) . . ?
C43 C42 H42 119.6 . . ?
C42 C43 C47 120.3(5) . . ?
C44 C43 C42 119.3(5) . . ?
C44 C43 C47 120.3(5) . . ?
C43 C44 H44 119.3 . . ?
C43 C44 C45 121.4(5) . . ?
C45 C44 H44 119.3 . . ?
C44 C45 C48 120.0(5) . . ?
C46 C45 C44 118.6(4) . . ?
C46 C45 C48 121.3(5) . . ?
C41 C46 H46 119.5 . . ?
C45 C46 C41 121.1(5) . . ?
C45 C46 H46 119.5 . . ?
C43 C47 H47A 109.5 . . ?
C43 C47 H47B 109.5 . . ?
C43 C47 H47C 109.5 . . ?
H47A C47 H47B 109.5 . . ?
H47A C47 H47C 109.5 . . ?
H47B C47 H47C 109.5 . . ?
C45 C48 H48A 109.5 . . ?
C45 C48 H48B 109.5 . . ?
C45 C48 H48C 109.5 . . ?
H48A C48 H48B 109.5 . . ?
H48A C48 H48C 109.5 . . ?
H48B C48 H48C 109.5 . . ?
O2 C49 H49A 110.4 . . ?
O2 C49 H49B 110.4 . . ?
O2 C49 C50 106.8(3) . . ?
H49A C49 H49B 108.6 . . ?
C50 C49 H49A 110.4 . . ?
C50 C49 H49B 110.4 . . ?
C49 C50 H50A 109.1 . . ?
C49 C50 H50B 109.1 . . ?
C49 C50 C51 112.4(4) . . ?
H50A C50 H50B 107.8 . . ?
C51 C50 H50A 109.1 . . ?
C51 C50 H50B 109.1 . . ?
C50 C51 H51A 109.5 . . ?
C50 C51 H51B 109.5 . . ?
H51A C51 H51B 108.1 . . ?
C52 C51 C50 110.6(4) . . ?
C52 C51 H51A 109.5 . . ?
C52 C51 H51B 109.5 . . ?
C51 C52 H52A 109.5 . . ?
C51 C52 H52B 109.5 . . ?
C51 C52 H52C 109.5 . . ?
H52A C52 H52B 109.5 . . ?
H52A C52 H52C 109.5 . . ?
H52B C52 H52C 109.5 . . ?
C54 C53 C36 121.1(4) . . ?
C58 C53 C36 119.8(4) . . ?
C58 C53 C54 119.1(4) . . ?
C53 C54 H54 119.5 . . ?
C55 C54 C53 121.1(5) . . ?
C55 C54 H54 119.5 . . ?
C54 C55 C59 121.5(5) . . ?
C56 C55 C54 118.4(4) . . ?
C56 C55 C59 120.1(5) . . ?
C55 C56 H56 119.0 . . ?
C55 C56 C57 122.1(5) . . ?
C57 C56 H56 119.0 . . ?
C56 C57 C58 118.7(5) . . ?
C56 C57 C60 121.6(5) . . ?
C58 C57 C60 119.7(5) . . ?
C53 C58 C57 120.6(4) . . ?
C53 C58 H58 119.7 . . ?
C57 C58 H58 119.7 . . ?
C55 C59 H59A 109.5 . . ?
C55 C59 H59B 109.5 . . ?
C55 C59 H59C 109.5 . . ?
H59A C59 H59B 109.5 . . ?
H59A C59 H59C 109.5 . . ?
H59B C59 H59C 109.5 . . ?
C57 C60 H60A 109.6 . . ?
C57 C60 H60B 109.0 . . ?
C57 C60 H60C 109.8 . . ?
H60A C60 H60B 109.5 . . ?
H60A C60 H60C 109.5 . . ?
H60B C60 H60C 109.5 . . ?
C26 C64 H64 119.4 . . ?
C26 C64 C24A 121.3(7) . . ?
C24A C64 H64 119.4 . . ?
C63 C62 H62 119.6 . . ?
C19A C62 H62 119.6 . . ?
C19A C62 C63 120.9(9) . . ?
C62 C63 H63 116.5 . . ?
C12A C63 C62 127.0(10) . . ?
C12A C63 H63 116.5 . . ?
C23 C24A C64 122.6(9) . . ?
C23 C24A H24A 118.7 . . ?
C64 C24A H24A 118.7 . . ?
C11 C12A H12A 123.7 . . ?
C63 C12A C11 112.5(10) . . ?
C63 C12A H12A 123.7 . . ?
C20 C19A C28 125.5(7) . . ?
C62 C19A C20 114.5(7) . . ?
C62 C19A C28 118.5(7) . . ?
C22 C23A H23A 117.4 . . ?
C24 C23A C22 125.2(11) . . ?
C24 C23A H23A 117.4 . . ?
C25 C26A C5 122.6(3) . . ?
C25 C26A C27 119.5(3) . . ?
C27 C26A C5 117.9(3) . . ?

loop_
_geom_bond_atom_site_label_1
_geom_bond_atom_site_label_2
_geom_bond_distance
_geom_bond_site_symmetry_2
_geom_bond_publ_flag
Cl1A C61A 1.769(9) . ?
Cl2A C61A 1.769(9) . ?
C61A H61A 0.9900 . ?
C61A H61B 0.9900 . ?
Cl1B C61B 1.774(9) . ?
Cl2B C61B 1.772(9) . ?
C61B H61C 0.9900 . ?
C61B H61D 0.9900 . ?
Cl1C C61C 1.768(9) . ?
Cl2C C61C 1.774(9) . ?
C61C H61E 0.9900 . ?
C61C H61F 0.9900 . ?
Cl1D C61D 1.776(9) . ?
Cl2D C61D 1.771(9) . ?
C61D H61G 0.9900 . ?
C61D H61H 0.9900 . ?
Cl10 C61 1.773(9) . ?
Cl11 C61 1.779(9) . ?
C61 H61I 0.9900 . ?
C61 H61J 0.9900 . ?
O1 C8 1.350(5) . ?
O1 C37 1.444(4) . ?
O2 C31 1.361(5) . ?
O2 C49 1.441(4) . ?
N1 C1 1.345(5) . ?
N1 C9 1.351(6) . ?
N2 C32 1.365(6) . ?
N2 C36 1.340(5) . ?
C1 C2 1.401(6) . ?
C1 C41 1.476(6) . ?
C2 H2 0.9500 . ?
C2 C3 1.381(6) . ?
C3 C4 1.432(5) . ?
C3 C10 1.460(6) . ?
C4 C5 1.463(6) . ?
C4 C9 1.417(6) . ?
C5 C6 1.431(5) . ?
C5 C26 1.390(6) . ?
C5 C26A 1.40804(17) . ?
C6 H6 0.9500 . ?
C6 C7 1.395(6) . ?
C7 H7 0.9500 . ?
C7 C8 1.371(6) . ?
C8 C9 1.439(5) . ?
C10 C11 1.433(6) . ?
C10 C27 1.435(5) . ?
C11 C12 1.404(7) . ?
C11 C20 1.450(6) . ?
C11 C12A 1.393(8) . ?
C12 H12 0.9500 . ?
C12 C13 1.406(7) . ?
C13 C14 1.393(3) . ?
C13 C18 1.397(3) . ?
C14 H14 1.05(8) . ?
C14 C15 1.387(3) . ?
C15 H15 0.9500 . ?
C15 C16 1.391(3) . ?
C16 H16 1.15(8) . ?
C16 C17 1.386(3) . ?
C17 H17 0.75(9) . ?
C17 C18 1.396(3) . ?
C18 C19 1.477(7) . ?
C19 C20 1.480(6) . ?
C19 C28 1.492(7) . ?
C20 C21 1.406(6) . ?
C20 C19A 1.398(7) . ?
C21 C22 1.437(5) . ?
C21 C34 1.462(6) . ?
C22 C23 1.407(8) . ?
C22 C27 1.4605(10) . ?
C22 C23A 1.411(9) . ?
C23 H23 0.9500 . ?
C23 C24A 1.385(8) . ?
C24 C14A 1.391(3) . ?
C24 C25 1.401(3) . ?
C24 C23A 1.400(9) . ?
C14A H14A 0.9500 . ?
C14A C15A 1.387(3) . ?
C15A H15A 0.9500 . ?
C15A C16A 1.389(3) . ?
C16A H16A 0.9500 . ?
C16A C17A 1.387(3) . ?
C17A H17A 0.9500 . ?
C17A C25 1.401(3) . ?
C25 C26A 1.38503(13) . ?
C26 C27 1.393(6) . ?
C26 C64 1.373(8) . ?
C27 C26A 1.39604(13) . ?
C28 C29 1.393(6) . ?
C28 C33 1.426(6) . ?
C28 C19A 1.404(7) . ?
C29 H29 0.9500 . ?
C29 C30 1.385(6) . ?
C30 H30 0.9500 . ?
C30 C31 1.377(6) . ?
C31 C32 1.430(5) . ?
C32 C33 1.408(6) . ?
C33 C34 1.433(5) . ?
C34 C35 1.385(6) . ?
C35 H35 0.9500 . ?
C35 C36 1.409(6) . ?
C36 C53 1.490(6) . ?
C37 H37A 0.9900 . ?
C37 H37B 0.9900 . ?
C37 C38 1.518(6) . ?
C38 H38A 0.9900 . ?
C38 H38B 0.9900 . ?
C38 C39 1.524(6) . ?
C39 H39A 0.9900 . ?
C39 H39B 0.9900 . ?
C39 C40 1.519(7) . ?
C40 H40A 0.9800 . ?
C40 H40B 0.9800 . ?
C40 H40C 0.9800 . ?
C41 C42 1.384(7) . ?
C41 C46 1.400(6) . ?
C42 H42 0.9500 . ?
C42 C43 1.383(7) . ?
C43 C44 1.382(6) . ?
C43 C47 1.493(8) . ?
C44 H44 0.9500 . ?
C44 C45 1.385(7) . ?
C45 C46 1.380(7) . ?
C45 C48 1.506(6) . ?
C46 H46 0.9500 . ?
C47 H47A 0.9800 . ?
C47 H47B 0.9800 . ?
C47 H47C 0.9800 . ?
C48 H48A 0.9800 . ?
C48 H48B 0.9800 . ?
C48 H48C 0.9800 . ?
C49 H49A 0.9900 . ?
C49 H49B 0.9900 . ?
C49 C50 1.500(6) . ?
C50 H50A 0.9900 . ?
C50 H50B 0.9900 . ?
C50 C51 1.540(6) . ?
C51 H51A 0.9900 . ?
C51 H51B 0.9900 . ?
C51 C52 1.528(7) . ?
C52 H52A 0.9800 . ?
C52 H52B 0.9800 . ?
C52 H52C 0.9800 . ?
C53 C54 1.394(6) . ?
C53 C58 1.389(7) . ?
C54 H54 0.9500 . ?
C54 C55 1.389(7) . ?
C55 C56 1.379(7) . ?
C55 C59 1.517(6) . ?
C56 H56 0.9500 . ?
C56 C57 1.385(7) . ?
C57 C58 1.391(7) . ?
C57 C60 1.507(7) . ?
C58 H58 0.9500 . ?
C59 H59A 0.9800 . ?
C59 H59B 0.9800 . ?
C59 H59C 0.9800 . ?
C60 H60A 0.9800 . ?
C60 H60B 0.9800 . ?
C60 H60C 0.9798 . ?
C64 H64 0.9500 . ?
C64 C24A 1.411(8) . ?
C62 H62 0.9500 . ?
C62 C63 1.402(9) . ?
C62 C19A 1.382(7) . ?
C63 H63 0.9500 . ?
C63 C12A 1.385(9) . ?
C24A H24A 0.9500 . ?
C12A H12A 0.9500 . ?
C23A H23A 0.9500 . ?

loop_
_geom_torsion_atom_site_label_1
_geom_torsion_atom_site_label_2
_geom_torsion_atom_site_label_3
_geom_torsion_atom_site_label_4
_geom_torsion
_geom_torsion_site_symmetry_1
_geom_torsion_site_symmetry_2
_geom_torsion_site_symmetry_3
_geom_torsion_site_symmetry_4
_geom_torsion_publ_flag
O1 C8 C9 N1 -1.6(7) . . . . ?
O1 C8 C9 C4 177.6(4) . . . . ?
O1 C37 C38 C39 177.7(4) . . . . ?
O2 C31 C32 N2 -1.9(6) . . . . ?
O2 C31 C32 C33 176.4(4) . . . . ?
O2 C49 C50 C51 177.4(4) . . . . ?
N1 C1 C2 C3 -0.4(7) . . . . ?
N1 C1 C41 C42 -34.5(6) . . . . ?
N1 C1 C41 C46 147.9(4) . . . . ?
N2 C32 C33 C28 -173.6(5) . . . . ?
N2 C32 C33 C34 5.7(7) . . . . ?
N2 C36 C53 C54 146.3(4) . . . . ?
N2 C36 C53 C58 -33.8(6) . . . . ?
C1 N1 C9 C4 1.4(7) . . . . ?
C1 N1 C9 C8 -179.5(4) . . . . ?
C1 C2 C3 C4 6.8(7) . . . . ?
C1 C2 C3 C10 -173.8(4) . . . . ?
C1 C41 C42 C43 -177.9(5) . . . . ?
C1 C41 C46 C45 179.3(4) . . . . ?
C2 C1 C41 C42 146.2(5) . . . . ?
C2 C1 C41 C46 -31.5(7) . . . . ?
C2 C3 C4 C5 168.8(4) . . . . ?
C2 C3 C4 C9 -8.9(7) . . . . ?
C2 C3 C10 C11 22.4(7) . . . . ?
C2 C3 C10 C27 -160.5(4) . . . . ?
C3 C4 C5 C6 173.7(4) . . . . ?
C3 C4 C5 C26 1.1(8) . . . . ?
C3 C4 C5 C26A -10.6(9) . . . . ?
C3 C4 C9 N1 5.1(7) . . . . ?
C3 C4 C9 C8 -174.0(4) . . . . ?
C3 C10 C11 C12 12.9(8) . . . . ?
C3 C10 C11 C20 -162.6(4) . . . . ?
C3 C10 C11 C12A 25.0(11) . . . . ?
C3 C10 C27 C22 168.2(4) . . . . ?
C3 C10 C27 C26 -18.3(7) . . . . ?
C3 C10 C27 C26A -6.3(9) . . . . ?
C4 C3 C10 C11 -158.2(4) . . . . ?
C4 C3 C10 C27 18.9(6) . . . . ?
C4 C5 C6 C7 4.0(7) . . . . ?
C4 C5 C26 C27 -0.1(11) . . . . ?
C4 C5 C26 C64 -179.2(7) . . . . ?
C4 C5 C26A C25 -159.2(8) . . . . ?
C4 C5 C26A C27 23.2(13) . . . . ?
C5 C4 C9 N1 -172.4(5) . . . . ?
C5 C4 C9 C8 8.5(7) . . . . ?
C5 C6 C7 C8 1.0(8) . . . . ?
C5 C26 C27 C10 9.0(10) . . . . ?
C5 C26 C27 C22 -177.9(6) . . . . ?
C5 C26 C64 C24A -179.8(9) . . . . ?
C6 C5 C26 C27 -171.6(6) . . . . ?
C6 C5 C26 C64 9.3(12) . . . . ?
C6 C5 C26A C25 15.8(15) . . . . ?
C6 C5 C26A C27 -161.8(7) . . . . ?
C6 C7 C8 O1 177.9(5) . . . . ?
C6 C7 C8 C9 -1.8(7) . . . . ?
C7 C8 C9 N1 178.1(4) . . . . ?
C7 C8 C9 C4 -2.7(7) . . . . ?
C8 O1 C37 C38 177.1(4) . . . . ?
C9 N1 C1 C2 -3.8(7) . . . . ?
C9 N1 C1 C41 176.8(4) . . . . ?
C9 C4 C5 C6 -8.8(7) . . . . ?
C9 C4 C5 C26 178.6(6) . . . . ?
C9 C4 C5 C26A 166.9(7) . . . . ?
C10 C3 C4 C5 -10.6(7) . . . . ?
C10 C3 C4 C9 171.7(4) . . . . ?
C10 C11 C12 C13 -165.4(7) . . . . ?
C10 C11 C20 C19 170.6(5) . . . . ?
C10 C11 C20 C21 -6.4(7) . . . . ?
C10 C11 C20 C19A -169.0(8) . . . . ?
C10 C11 C12A C63 174.0(10) . . . . ?
C10 C27 C26A C5 -14.6(14) . . . . ?
C10 C27 C26A C25 167.7(7) . . . . ?
C11 C10 C27 C22 -14.7(7) . . . . ?
C11 C10 C27 C26 158.8(6) . . . . ?
C11 C10 C27 C26A 170.8(8) . . . . ?
C11 C12 C13 C14 179.8(9) . . . . ?
C11 C12 C13 C18 -2.5(11) . . . . ?
C11 C20 C21 C22 -12.4(7) . . . . ?
C11 C20 C21 C34 169.1(4) . . . . ?
C11 C20 C19A C28 -173.1(9) . . . . ?
C11 C20 C19A C62 -7.7(16) . . . . ?
C12 C11 C20 C19 -5.4(8) . . . . ?
C12 C11 C20 C21 177.6(6) . . . . ?
C12 C13 C14 C15 -173.5(8) . . . . ?
C12 C13 C18 C17 168.3(7) . . . . ?
C12 C13 C18 C19 -9.6(10) . . . . ?
C13 C14 C15 C16 3.3(13) . . . . ?
C13 C18 C19 C20 13.6(12) . . . . ?
C13 C18 C19 C28 -158.3(7) . . . . ?
C14 C13 C18 C17 -14.0(12) . . . . ?
C14 C13 C18 C19 168.1(8) . . . . ?
C14 C15 C16 C17 -10.1(14) . . . . ?
C15 C16 C17 C18 4.8(13) . . . . ?
C16 C17 C18 C13 7.2(12) . . . . ?
C16 C17 C18 C19 -175.0(8) . . . . ?
C17 C18 C19 C20 -164.1(7) . . . . ?
C17 C18 C19 C28 23.9(13) . . . . ?
C18 C13 C14 C15 8.9(13) . . . . ?
C18 C19 C20 C11 -5.6(10) . . . . ?
C18 C19 C20 C21 171.3(6) . . . . ?
C18 C19 C28 C29 13.9(12) . . . . ?
C18 C19 C28 C33 -160.6(7) . . . . ?
C19 C20 C21 C22 170.8(5) . . . . ?
C19 C20 C21 C34 -7.7(8) . . . . ?
C19 C28 C29 C30 -169.1(6) . . . . ?
C19 C28 C33 C32 164.9(6) . . . . ?
C19 C28 C33 C34 -14.4(8) . . . . ?
C20 C11 C12 C13 10.2(10) . . . . ?
C20 C11 C12A C63 1.9(18) . . . . ?
C20 C19 C28 C29 -158.5(5) . . . . ?
C20 C19 C28 C33 27.0(9) . . . . ?
C20 C21 C22 C23 -158.7(10) . . . . ?
C20 C21 C22 C27 18.1(7) . . . . ?
C20 C21 C22 C23A -163.2(13) . . . . ?
C20 C21 C34 C33 21.6(7) . . . . ?
C20 C21 C34 C35 -158.2(5) . . . . ?
C21 C20 C19A C28 23.6(16) . . . . ?
C21 C20 C19A C62 -171.0(10) . . . . ?
C21 C22 C23 C24A 175.5(10) . . . . ?
C21 C22 C27 C10 -4.5(7) . . . . ?
C21 C22 C27 C26 -178.0(6) . . . . ?
C21 C22 C27 C26A 170.1(7) . . . . ?
C21 C22 C23A C24 -161.6(14) . . . . ?
C21 C34 C35 C36 -172.3(4) . . . . ?
C22 C21 C34 C33 -156.8(4) . . . . ?
C22 C21 C34 C35 23.4(7) . . . . ?
C22 C23 C24A C64 4(2) . . . . ?
C22 C27 C26A C5 171.1(7) . . . . ?
C22 C27 C26A C25 -6.6(14) . . . . ?
C23 C22 C27 C10 172.3(9) . . . . ?
C23 C22 C27 C26 -1.1(12) . . . . ?
C24 C14A C15A C16A -0.6(9) . . . . ?
C24 C25 C26A C5 -162.0(10) . . . . ?
C24 C25 C26A C27 15.6(16) . . . . ?
C14A C24 C25 C17A -4.3(15) . . . . ?
C14A C24 C25 C26A 176.5(11) . . . . ?
C14A C24 C23A C22 166.5(16) . . . . ?
C14A C15A C16A C17A 8.2(8) . . . . ?
C15A C16A C17A C25 -15.2(15) . . . . ?
C16A C17A C25 C24 12.4(15) . . . . ?
C16A C17A C25 C26A -168.5(10) . . . . ?
C17A C25 C26A C5 18.9(17) . . . . ?
C17A C25 C26A C27 -163.5(9) . . . . ?
C25 C24 C14A C15A -1.2(15) . . . . ?
C25 C24 C23A C22 -9(3) . . . . ?
C26 C5 C6 C7 176.2(7) . . . . ?
C26 C64 C24A C23 -3.7(17) . . . . ?
C27 C10 C11 C12 -164.1(6) . . . . ?
C27 C10 C11 C20 20.4(7) . . . . ?
C27 C10 C11 C12A -152.0(10) . . . . ?
C27 C22 C23 C24A -1.3(18) . . . . ?
C27 C22 C23A C24 17(2) . . . . ?
C27 C26 C64 C24A 1.1(12) . . . . ?
C28 C19 C20 C11 167.2(5) . . . . ?
C28 C19 C20 C21 -15.9(10) . . . . ?
C28 C29 C30 C31 0.6(8) . . . . ?
C28 C33 C34 C21 -10.4(7) . . . . ?
C28 C33 C34 C35 169.4(5) . . . . ?
C29 C28 C33 C32 -10.0(8) . . . . ?
C29 C28 C33 C34 170.6(4) . . . . ?
C29 C28 C19A C20 -176.1(9) . . . . ?
C29 C28 C19A C62 19.0(17) . . . . ?
C29 C30 C31 O2 179.5(5) . . . . ?
C29 C30 C31 C32 -2.7(7) . . . . ?
C30 C31 C32 N2 -179.9(4) . . . . ?
C30 C31 C32 C33 -1.6(7) . . . . ?
C31 O2 C49 C50 178.3(4) . . . . ?
C31 C32 C33 C28 8.2(7) . . . . ?
C31 C32 C33 C34 -172.5(4) . . . . ?
C32 N2 C36 C35 -3.9(7) . . . . ?
C32 N2 C36 C53 176.7(4) . . . . ?
C32 C33 C34 C21 170.2(4) . . . . ?
C32 C33 C34 C35 -10.0(7) . . . . ?
C33 C28 C29 C30 5.6(8) . . . . ?
C33 C28 C19A C20 -12.8(16) . . . . ?
C33 C28 C19A C62 -177.7(10) . . . . ?
C33 C34 C35 C36 7.9(7) . . . . ?
C34 C21 C22 C23 19.7(11) . . . . ?
C34 C21 C22 C27 -163.5(4) . . . . ?
C34 C21 C22 C23A 15.2(14) . . . . ?
C34 C35 C36 N2 -0.9(7) . . . . ?
C34 C35 C36 C53 178.5(4) . . . . ?
C35 C36 C53 C54 -33.1(7) . . . . ?
C35 C36 C53 C58 146.8(5) . . . . ?
C36 N2 C32 C31 179.6(4) . . . . ?
C36 N2 C32 C33 1.3(7) . . . . ?
C36 C53 C54 C55 -179.8(4) . . . . ?
C36 C53 C58 C57 -178.8(4) . . . . ?
C37 O1 C8 C7 -0.1(7) . . . . ?
C37 O1 C8 C9 179.6(4) . . . . ?
C37 C38 C39 C40 177.2(5) . . . . ?
C41 C1 C2 C3 178.9(4) . . . . ?
C41 C42 C43 C44 -1.0(8) . . . . ?
C41 C42 C43 C47 177.1(5) . . . . ?
C42 C41 C46 C45 1.6(7) . . . . ?
C42 C43 C44 C45 0.8(8) . . . . ?
C43 C44 C45 C46 0.5(7) . . . . ?
C43 C44 C45 C48 179.6(5) . . . . ?
C44 C45 C46 C41 -1.8(7) . . . . ?
C46 C41 C42 C43 -0.2(7) . . . . ?
C47 C43 C44 C45 -177.3(5) . . . . ?
C48 C45 C46 C41 179.2(4) . . . . ?
C49 O2 C31 C30 -2.4(7) . . . . ?
C49 O2 C31 C32 179.8(4) . . . . ?
C49 C50 C51 C52 177.9(5) . . . . ?
C53 C54 C55 C56 -1.0(7) . . . . ?
C53 C54 C55 C59 179.5(4) . . . . ?
C54 C53 C58 C57 1.1(7) . . . . ?
C54 C55 C56 C57 0.3(7) . . . . ?
C55 C56 C57 C58 1.0(8) . . . . ?
C55 C56 C57 C60 -179.1(5) . . . . ?
C56 C57 C58 C53 -1.7(8) . . . . ?
C58 C53 C54 C55 0.3(7) . . . . ?
C59 C55 C56 C57 179.8(5) . . . . ?
C60 C57 C58 C53 178.4(5) . . . . ?
C64 C26 C27 C10 -171.9(6) . . . . ?
C64 C26 C27 C22 1.2(9) . . . . ?
C62 C63 C12A C11 -2(2) . . . . ?
C63 C62 C19A C20 7(2) . . . . ?
C63 C62 C19A C28 173.7(11) . . . . ?
C12A C11 C20 C21 165.8(10) . . . . ?
C12A C11 C20 C19A 3.2(14) . . . . ?
C19A C20 C21 C22 151.6(7) . . . . ?
C19A C20 C21 C34 -26.9(9) . . . . ?
C19A C28 C29 C30 169.0(9) . . . . ?
C19A C28 C33 C32 -175.0(8) . . . . ?
C19A C28 C33 C34 5.7(10) . . . . ?
C19A C62 C63 C12A -2(2) . . . . ?
C23A C22 C27 C10 176.7(11) . . . . ?
C23A C22 C27 C26A -8.8(14) . . . . ?
C23A C24 C14A C15A -176.6(13) . . . . ?
C23A C24 C25 C17A 171.3(13) . . . . ?
C23A C24 C25 C26A -8.0(18) . . . . ?
C26A C5 C6 C7 -171.4(8) . . . . ?
